data_4060405
_journal_name_full Organometallics
_journal_paper_doi 10.1021/om049105r
_journal_year 2005
_chemical_formula_sum 'C34 H39 N2 O2 S Zr'
_chemical_formula_weight 630.97
_space_group_IT_number 14
_symmetry_cell_setting monoclinic
_symmetry_space_group_name_Hall '-P 2ybc'
_symmetry_space_group_name_H-M 'P 1 21/c 1'
_cell_angle_alpha 90
_cell_angle_beta 101.345(1)
_cell_angle_gamma 90
_cell_formula_units_Z 4
_cell_length_a 14.642(1)
_cell_length_b 12.797(1)
_cell_length_c 15.890(1)
_cell_measurement_temperature 153.2
_cell_volume 2919.3(4)
_exptl_crystal_density_diffrn 1.436
_cod_original_sg_symbol_H-M 'P 21/c'
_cod_database_code 4060405

loop_
_symmetry_equiv_pos_as_xyz
x,y,z
-x,1/2+y,1/2-z
-x,-y,-z
x,1/2-y,1/2+z

loop_
_atom_site_label
_atom_site_type_symbol
_atom_site_fract_x
_atom_site_fract_y
_atom_site_fract_z
_atom_site_U_iso_or_equiv
_atom_site_adp_type
_atom_site_occupancy
_atom_site_calc_flag
_atom_site_refinement_flags
_atom_site_disorder_assembly
_atom_site_disorder_group
Zr1 Zr 0.27418(3) 0.33020(4) 0.58946(3) 0.0262(2) Uani 1.00 d . . .
S1 S 0.2540(1) 0.3929(1) 0.37621(9) 0.0370(4) Uani 1.00 d . . .
O1 O 0.3321(3) 0.3666(3) 0.3366(2) 0.047(1) Uani 1.00 d . . .
O2 O 0.1794(3) 0.3185(3) 0.3688(2) 0.050(1) Uani 1.00 d . . .
N1 N 0.3488(3) 0.4605(3) 0.6427(3) 0.029(1) Uani 1.00 d . . .
N2 N 0.2877(3) 0.4183(3) 0.4756(3) 0.028(1) Uani 1.00 d . . .
C1 C 0.4310(4) 0.2383(4) 0.5948(4) 0.040(2) Uani 1.00 d . . .
C2 C 0.3752(4) 0.2095(5) 0.5173(4) 0.040(2) Uani 1.00 d . . .
C3 C 0.3029(4) 0.1478(4) 0.5358(4) 0.048(2) Uani 1.00 d . . .
C4 C 0.3147(5) 0.1396(5) 0.6253(5) 0.050(2) Uani 1.00 d . . .
C5 C 0.3927(4) 0.1979(5) 0.6615(4) 0.044(2) Uani 1.00 d . . .
C6 C 0.1377(3) 0.4097(4) 0.6418(4) 0.036(2) Uani 1.00 d . . .
C7 C 0.1073(4) 0.4020(5) 0.5525(4) 0.039(2) Uani 1.00 d . . .
C8 C 0.0980(4) 0.2958(5) 0.5307(4) 0.049(2) Uani 1.00 d . . .
C9 C 0.1224(4) 0.2384(5) 0.6057(4) 0.046(2) Uani 1.00 d . . .
C10 C 0.1480(4) 0.3063(5) 0.6749(4) 0.039(2) Uani 1.00 d . . .
C11 C 0.3843(3) 0.5313(4) 0.5831(3) 0.033(2) Uani 1.00 d . . .
C12 C 0.3775(4) 0.4749(4) 0.4974(4) 0.035(2) Uani 1.00 d . . .
C13 C 0.3888(4) 0.4820(4) 0.7345(4) 0.034(2) Uani 1.00 d . . .
C14 C 0.3408(4) 0.4111(5) 0.7909(4) 0.045(2) Uani 1.00 d . . .
C15 C 0.4937(4) 0.4580(5) 0.7568(4) 0.049(2) Uani 1.00 d . . .
C16 C 0.3723(4) 0.5958(5) 0.7598(4) 0.044(2) Uani 1.00 d . . .
C17 C 0.3387(4) 0.6378(4) 0.5657(4) 0.036(2) Uani 1.00 d . . .
C18 C 0.3939(5) 0.7239(5) 0.5628(4) 0.052(2) Uani 1.00 d . . .
C19 C 0.3552(7) 0.8218(5) 0.5394(5) 0.074(3) Uani 1.00 d . . .
C20 C 0.2599(7) 0.8317(5) 0.5172(5) 0.081(3) Uani 1.00 d . . .
C21 C 0.2041(5) 0.7458(6) 0.5199(5) 0.069(3) Uani 1.00 d . . .
C22 C 0.2433(4) 0.6487(5) 0.5451(4) 0.047(2) Uani 1.00 d . . .
C23 C 0.2071(4) 0.5106(4) 0.3280(3) 0.032(2) Uani 1.00 d . . .
C24 C 0.2568(4) 0.5704(4) 0.2811(4) 0.039(2) Uani 1.00 d . . .
C25 C 0.2204(4) 0.6648(5) 0.2466(4) 0.046(2) Uani 1.00 d . . .
C26 C 0.1347(4) 0.6998(4) 0.2592(4) 0.044(2) Uani 1.00 d . . .
C27 C 0.0861(4) 0.6376(6) 0.3063(4) 0.053(2) Uani 1.00 d . . .
C28 C 0.1207(4) 0.5429(5) 0.3397(4) 0.044(2) Uani 1.00 d . . .
C29 C 0.0943(5) 0.8025(5) 0.2212(6) 0.073(3) Uani 1.00 d . . .
C30 C 0.0507(7) 0.0054(9) 0.4897(8) 0.126(4) Uiso 1.00 d . . .
C31 C 0.0216(8) 0.0184(9) 0.4046(8) 0.133(4) Uiso 1.00 d . . .
C32 C 0.088(1) 0.044(1) 0.3632(10) 0.068(4) Uiso 0.50 d P . .
C100 C 0.3633 0.1866 0.5869 0.0025 Uiso 0.00 d P . .
C101 C 0.1227 0.3304 0.6011 0.0025 Uiso 0.00 d P . .
H1 H 0.4862 0.2790 0.6013 0.0482 Uiso 1.00 calc . . .
H2 H 0.3844 0.2282 0.4617 0.0481 Uiso 1.00 calc . . .
H3 H 0.2543 0.1168 0.4950 0.0572 Uiso 1.00 calc . . .
H4 H 0.2762 0.1012 0.6559 0.0604 Uiso 1.00 calc . . .
H5 H 0.4158 0.2083 0.7210 0.0526 Uiso 1.00 calc . . .
H6 H 0.1493 0.4724 0.6742 0.0431 Uiso 1.00 calc . . .
H7 H 0.0952 0.4590 0.5135 0.0465 Uiso 1.00 calc . . .
H8 H 0.0785 0.2681 0.4745 0.0591 Uiso 1.00 calc . . .
H9 H 0.1217 0.1643 0.6094 0.0547 Uiso 1.00 calc . . .
H10 H 0.1685 0.2871 0.7333 0.0466 Uiso 1.00 calc . . .
H11 H 0.4485 0.5428 0.6059 0.0394 Uiso 1.00 calc . . .
H12 H 0.4273 0.4265 0.5016 0.0421 Uiso 1.00 calc . . .
H13 H 0.3812 0.5245 0.4538 0.0421 Uiso 1.00 calc . . .
H14 H 0.3508 0.3400 0.7782 0.0539 Uiso 1.00 calc . . .
H15 H 0.3661 0.4244 0.8497 0.0539 Uiso 1.00 calc . . .
H16 H 0.2758 0.4253 0.7796 0.0539 Uiso 1.00 calc . . .
H17 H 0.5255 0.5004 0.7227 0.0588 Uiso 1.00 calc . . .
H18 H 0.5167 0.4725 0.8158 0.0588 Uiso 1.00 calc . . .
H19 H 0.5038 0.3864 0.7457 0.0588 Uiso 1.00 calc . . .
H20 H 0.3073 0.6094 0.7500 0.0525 Uiso 1.00 calc . . .
H21 H 0.3985 0.6060 0.8188 0.0525 Uiso 1.00 calc . . .
H22 H 0.4009 0.6422 0.7261 0.0525 Uiso 1.00 calc . . .
H23 H 0.4597 0.7167 0.5769 0.0625 Uiso 1.00 calc . . .
H24 H 0.3943 0.8810 0.5389 0.0886 Uiso 1.00 calc . . .
H25 H 0.2327 0.8977 0.5000 0.0974 Uiso 1.00 calc . . .
H26 H 0.1383 0.7527 0.5045 0.0832 Uiso 1.00 calc . . .
H27 H 0.2043 0.5901 0.5481 0.0566 Uiso 1.00 calc . . .
H28 H 0.3158 0.5473 0.2723 0.0463 Uiso 1.00 calc . . .
H29 H 0.2548 0.7058 0.2139 0.0552 Uiso 1.00 calc . . .
H30 H 0.0274 0.6607 0.3160 0.0641 Uiso 1.00 calc . . .
H31 H 0.0853 0.5004 0.3704 0.0527 Uiso 1.00 calc . . .
H32 H 0.0371 0.7897 0.1827 0.0874 Uiso 1.00 calc . . .
H33 H 0.0838 0.8473 0.2659 0.0874 Uiso 1.00 calc . . .
H34 H 0.1369 0.8346 0.1911 0.0874 Uiso 1.00 calc . . .

loop_
_atom_site_aniso_label
_atom_site_aniso_U_11
_atom_site_aniso_U_22
_atom_site_aniso_U_33
_atom_site_aniso_U_12
_atom_site_aniso_U_13
_atom_site_aniso_U_23
Zr1 0.0245(3) 0.0265(3) 0.0303(3) -0.0008(2) 0.0124(2) 0.0005(2)
S1 0.0526(9) 0.0309(8) 0.0302(8) -0.0015(7) 0.0144(7) -0.0014(6)
O1 0.067(3) 0.042(2) 0.038(2) 0.018(2) 0.028(2) 0.005(2)
O2 0.074(3) 0.041(3) 0.035(2) -0.021(2) 0.010(2) -0.003(2)
N1 0.027(2) 0.036(3) 0.025(2) -0.001(2) 0.009(2) 0.001(2)
N2 0.029(2) 0.030(3) 0.027(2) -0.003(2) 0.009(2) -0.002(2)
C1 0.038(3) 0.036(3) 0.051(4) 0.015(3) 0.018(3) 0.008(3)
C2 0.043(4) 0.038(3) 0.044(4) 0.012(3) 0.022(3) 0.000(3)
C3 0.051(4) 0.030(3) 0.061(5) 0.005(3) 0.009(3) -0.010(3)
C4 0.055(4) 0.034(4) 0.071(5) 0.015(3) 0.035(4) 0.018(3)
C5 0.042(4) 0.047(4) 0.044(4) 0.018(3) 0.014(3) 0.007(3)
C6 0.025(3) 0.039(3) 0.048(4) -0.000(2) 0.017(3) -0.002(3)
C7 0.021(3) 0.047(4) 0.051(4) 0.002(3) 0.014(3) 0.014(3)
C8 0.032(4) 0.067(5) 0.048(4) -0.016(3) 0.008(3) -0.010(3)
C9 0.036(3) 0.035(4) 0.072(5) -0.009(3) 0.026(3) -0.002(3)
C10 0.028(3) 0.052(4) 0.043(4) 0.002(3) 0.022(3) 0.015(3)
C11 0.021(3) 0.044(4) 0.034(3) -0.010(2) 0.007(2) 0.002(3)
C12 0.035(3) 0.033(3) 0.042(4) -0.001(3) 0.019(3) 0.003(3)
C13 0.030(3) 0.034(3) 0.038(3) -0.000(3) 0.007(3) 0.002(3)
C14 0.048(4) 0.050(4) 0.038(4) -0.005(3) 0.011(3) 0.002(3)
C15 0.034(3) 0.051(4) 0.060(4) 0.002(3) 0.004(3) -0.000(3)
C16 0.043(4) 0.049(4) 0.040(4) -0.003(3) 0.009(3) -0.010(3)
C17 0.045(4) 0.032(3) 0.031(3) -0.008(3) 0.012(3) -0.003(3)
C18 0.064(5) 0.045(4) 0.050(4) -0.017(3) 0.017(3) 0.000(3)
C19 0.111(7) 0.041(4) 0.063(5) -0.032(5) 0.001(5) 0.008(4)
C20 0.127(8) 0.030(4) 0.077(6) -0.002(5) -0.001(5) 0.003(4)
C21 0.080(6) 0.041(4) 0.081(5) 0.014(4) 0.001(4) -0.008(4)
C22 0.051(4) 0.037(4) 0.052(4) -0.003(3) 0.008(3) -0.002(3)
C23 0.037(3) 0.033(3) 0.026(3) -0.002(3) 0.008(2) -0.001(2)
C24 0.033(3) 0.038(3) 0.050(4) 0.001(3) 0.019(3) 0.005(3)
C25 0.040(3) 0.038(4) 0.064(4) 0.005(3) 0.022(3) 0.013(3)
C26 0.039(4) 0.038(4) 0.054(4) 0.006(3) 0.010(3) 0.005(3)
C27 0.035(4) 0.070(5) 0.060(5) 0.013(3) 0.018(3) 0.006(4)
C28 0.038(3) 0.052(4) 0.045(4) -0.002(3) 0.017(3) 0.013(3)
C29 0.054(4) 0.053(5) 0.116(7) 0.018(4) 0.027(4) 0.014(4)

loop_
_geom_bond_atom_site_label_1
_geom_bond_atom_site_label_2
_geom_bond_distance
_geom_bond_site_symmetry_1
_geom_bond_site_symmetry_2
_geom_bond_publ_flag
ZR1 N1 2.080(4) . . yes
ZR1 N2 2.174(4) . . yes
ZR1 C1 2.566(5) . . yes
ZR1 C2 2.561(5) . . yes
ZR1 C3 2.549(6) . . yes
ZR1 C4 2.548(6) . . yes
ZR1 C5 2.531(6) . . yes
ZR1 C6 2.524(5) . . yes
ZR1 C7 2.568(5) . . yes
ZR1 C8 2.602(6) . . yes
ZR1 C9 2.572(5) . . yes
ZR1 C10 2.517(5) . . yes
ZR1 C100 2.2584(5) . . yes
ZR1 C101 2.2619(5) . . yes
S1 O1 1.450(4) . . yes
S1 O2 1.436(4) . . yes
S1 N2 1.592(4) . . yes
S1 C23 1.766(5) . . yes
N1 C11 1.476(6) . . yes
N1 C13 1.487(6) . . yes
N2 C12 1.481(6) . . yes
C1 C2 1.388(8) . . yes
C1 C5 1.391(8) . . yes
C2 C3 1.397(8) . . yes
C3 C4 1.403(9) . . yes
C4 C5 1.390(9) . . yes
C6 C7 1.406(8) . . yes
C6 C10 1.420(8) . . yes
C7 C8 1.404(8) . . yes
C8 C9 1.386(8) . . yes
C9 C10 1.394(8) . . yes
C11 C12 1.528(7) . . yes
C11 C17 1.518(8) . . yes
C13 C14 1.539(8) . . yes
C13 C15 1.538(7) . . yes
C13 C16 1.543(8) . . yes
C17 C18 1.373(8) . . yes
C17 C22 1.377(8) . . yes
C18 C19 1.395(10) . . yes
C19 C20 1.38(1) . . yes
C20 C21 1.38(1) . . yes
C21 C22 1.394(9) . . yes
C23 C24 1.372(7) . . yes
C23 C28 1.377(7) . . yes
C24 C25 1.389(8) . . yes
C25 C26 1.383(8) . . yes
C26 C27 1.382(9) . . yes
C26 C29 1.516(8) . . yes
C27 C28 1.379(8) . . yes
C30 C30 1.59(2) . 3_556 yes
C30 C31 1.35(1) . . yes
C31 C32 1.32(2) . . yes
C1 H1 0.950 . . no
C2 H2 0.950 . . no
C3 H3 0.950 . . no
C4 H4 0.950 . . no
C5 H5 0.950 . . no
C6 H6 0.950 . . no
C7 H7 0.950 . . no
C8 H8 0.950 . . no
C9 H9 0.950 . . no
C10 H10 0.950 . . no
C11 H11 0.950 . . no
C12 H12 0.950 . . no
C12 H13 0.950 . . no
C14 H14 0.950 . . no
C14 H15 0.950 . . no
C14 H16 0.950 . . no
C15 H17 0.950 . . no
C15 H18 0.950 . . no
C15 H19 0.950 . . no
C16 H20 0.950 . . no
C16 H21 0.950 . . no
C16 H22 0.950 . . no
C18 H23 0.950 . . no
C19 H24 0.950 . . no
C20 H25 0.950 . . no
C21 H26 0.950 . . no
C22 H27 0.950 . . no
C24 H28 0.950 . . no
C25 H29 0.950 . . no
C27 H30 0.950 . . no
C28 H31 0.950 . . no
C29 H32 0.950 . . no
C29 H33 0.950 . . no
C29 H34 0.950 . . no
